data_7001499
loop_
_publ_author_name
'Draho\<s, Bohuslav'
'Rohl\'ik, Zbyn\<ek'
'Kotek, Jan'
'C\'isa\<rov\'a, Ivana'
'Hermann, Petr'

_publ_section_title
;
 Complexes of hydrophilic triphenylphosphines modified with
 gem-bis(phosphonate) moiety. An unusual simultaneous cis and trans
 arrangements in the Pt(ii) dinuclear complex
;
_journal_issue 25
_journal_name_full 'Dalton Transactions'
_journal_page_first 4942
_journal_page_last 4953
_journal_paper_doi 10.1039/b818259k
_journal_year 2009
_chemical_compound_source 'synthesized by the authors'
_chemical_formula_moiety 'C56 H74 Cl2 O12 P6 Pd, 2(C H Cl3)'
_chemical_formula_sum 'C58 H76 Cl8 O12 P6 Pd'
_chemical_formula_weight 1541.01
_chemical_name_systematic
;
?
;
_space_group_IT_number 2
_symmetry_cell_setting triclinic
_symmetry_space_group_name_Hall '-P 1'
_symmetry_space_group_name_H-M 'P -1'
_atom_sites_solution_hydrogens difmap
_atom_sites_solution_primary direct
_atom_sites_solution_secondary difmap
_audit_creation_method SHELXL-97
_cell_angle_alpha 103.0091(15)
_cell_angle_beta 92.2351(16)
_cell_angle_gamma 107.8208(18)
_cell_formula_units_Z 1
_cell_length_a 8.2868(3)
_cell_length_b 10.5786(3)
_cell_length_c 21.4686(7)
_cell_measurement_reflns_used 36895
_cell_measurement_temperature 150(1)
_cell_measurement_theta_max 27.10
_cell_measurement_theta_min 1
_cell_volume 1733.86(10)
_computing_cell_refinement 'COLLECT and DENZO'
_computing_data_collection 'COLLECT (Hooft, 1998) and DENZO (Otwinowski & Minor, 1997)'
_computing_data_reduction 'COLLECT and DENZO'
_computing_structure_refinement 'SHELXL-97 (Sheldrick, 1997)'
_computing_structure_solution 'SIR92 (Altomare et al., 1994)'
_diffrn_ambient_temperature 150(1)
_diffrn_detector_area_resol_mean 9.091
_diffrn_measured_fraction_theta_full 0.998
_diffrn_measured_fraction_theta_max 0.998
_diffrn_measurement_device_type 'Nonius KappaCCD area detector'
_diffrn_measurement_method '\f and \w scans to fill the Ewald sphere'
_diffrn_radiation_monochromator graphite
_diffrn_radiation_source 'fine-focus sealed tube'
_diffrn_radiation_type MoK\a
_diffrn_radiation_wavelength 0.71073
_diffrn_reflns_av_R_equivalents 0.0741
_diffrn_reflns_av_sigmaI/netI 0.0793
_diffrn_reflns_limit_h_max 10
_diffrn_reflns_limit_h_min -10
_diffrn_reflns_limit_k_max 13
_diffrn_reflns_limit_k_min -12
_diffrn_reflns_limit_l_max 27
_diffrn_reflns_limit_l_min -27
_diffrn_reflns_number 31622
_diffrn_reflns_theta_full 27.08
_diffrn_reflns_theta_max 27.08
_diffrn_reflns_theta_min 1.96
_diffrn_standards_number 0
_exptl_absorpt_coefficient_mu 0.770
_exptl_absorpt_correction_T_max 0.97559
_exptl_absorpt_correction_T_min 0.80869
_exptl_absorpt_correction_type integration
_exptl_absorpt_process_details
;
Gaussian integration (Coppens, 1970)
;
_exptl_crystal_colour colourless
_exptl_crystal_density_diffrn 1.476
_exptl_crystal_density_method 'not measured'
_exptl_crystal_description rod
_exptl_crystal_F_000 792
_exptl_crystal_size_max 0.50
_exptl_crystal_size_mid 0.08
_exptl_crystal_size_min 0.04
_refine_diff_density_max 0.583
_refine_diff_density_min -0.635
_refine_diff_density_rms 0.088
_refine_ls_extinction_method none
_refine_ls_goodness_of_fit_ref 1.033
_refine_ls_hydrogen_treatment constr
_refine_ls_matrix_type full
_refine_ls_number_parameters 353
_refine_ls_number_reflns 7631
_refine_ls_number_restraints 3
_refine_ls_restrained_S_all 1.041
_refine_ls_R_factor_all 0.0884
_refine_ls_R_factor_gt 0.0522
_refine_ls_shift/su_max 0.000
_refine_ls_shift/su_mean 0.000
_refine_ls_structure_factor_coef Fsqd
_refine_ls_weighting_details 'calc w=1/[\s^2^(Fo^2^)+(0.0691P)^2^+0.0000P] where P=(Fo^2^+2Fc^2^)/3'
_refine_ls_weighting_scheme calc
_refine_ls_wR_factor_gt 0.1202
_refine_ls_wR_factor_ref 0.1333
_reflns_number_gt 5191
_reflns_number_total 7631
_reflns_threshold_expression >2sigma(I)
_cod_data_source_file b818259k.txt
_cod_data_source_block pdsq
_cod_database_code 7001499

loop_
_symmetry_equiv_pos_as_xyz
'x, y, z'
'-x, -y, -z'

loop_
_atom_site_label
_atom_site_type_symbol
_atom_site_fract_x
_atom_site_fract_y
_atom_site_fract_z
_atom_site_U_iso_or_equiv
_atom_site_adp_type
_atom_site_occupancy
_atom_site_symmetry_multiplicity
_atom_site_calc_flag
_atom_site_refinement_flags
_atom_site_disorder_assembly
_atom_site_disorder_group
Pd1 Pd 0.5000 0.5000 0.5000 0.02565(13) Uani 1 2 d S . .
Cl1 Cl 0.35874(10) 0.27624(8) 0.44522(4) 0.0334(2) Uani 1 1 d . . .
P1 P 0.38988(10) 0.58761(8) 0.42424(4) 0.0271(2) Uani 1 1 d . . .
C1 C 0.5493(4) 0.6676(3) 0.37664(17) 0.0298(8) Uani 1 1 d . . .
C2 C 0.7241(4) 0.7037(3) 0.39703(17) 0.0316(8) Uani 1 1 d . . .
H21 H 0.7591 0.6889 0.4357 0.038 Uiso 1 1 calc R . .
C3 C 0.8441(4) 0.7612(3) 0.35977(17) 0.0332(8) Uani 1 1 d . . .
H31 H 0.9594 0.7862 0.3742 0.040 Uiso 1 1 calc R . .
C4 C 0.7967(4) 0.7824(3) 0.30184(17) 0.0319(8) Uani 1 1 d . . .
C5 C 0.6232(5) 0.7474(4) 0.28177(18) 0.0383(9) Uani 1 1 d . . .
H51 H 0.5887 0.7629 0.2432 0.046 Uiso 1 1 calc R . .
C6 C 0.5023(4) 0.6899(4) 0.31863(18) 0.0372(9) Uani 1 1 d . . .
H61 H 0.3871 0.6658 0.3042 0.045 Uiso 1 1 calc R . .
C7 C 0.9297(5) 0.8445(4) 0.26109(18) 0.0356(8) Uani 1 1 d . . .
H71 H 1.0076 0.9304 0.2872 0.043 Uiso 1 1 calc R . .
H72 H 0.8731 0.8648 0.2260 0.043 Uiso 1 1 calc R . .
C8 C 1.0345(4) 0.7500(4) 0.23261(17) 0.0336(8) Uani 1 1 d . . .
H81 H 1.0601 0.7071 0.2661 0.040 Uiso 1 1 calc R . .
P2 P 1.23566(12) 0.84852(11) 0.21156(5) 0.0404(3) Uani 1 1 d . . .
O21 O 1.3314(3) 0.7663(3) 0.17676(13) 0.0495(7) Uani 1 1 d . . .
O22 O 1.3241(3) 0.9419(3) 0.27933(14) 0.0513(7) Uani 1 1 d . . .
C30 C 1.4789(7) 1.0580(5) 0.2823(2) 0.0764(15) Uani 1 1 d D . .
H301 H 1.4482 1.1387 0.2807 0.092 Uiso 1 1 calc R . .
H302 H 1.5396 1.0372 0.2457 0.092 Uiso 1 1 calc R . .
C31 C 1.5892(6) 1.0851(5) 0.3422(2) 0.0694(14) Uani 1 1 d D . .
H311 H 1.5270 1.1015 0.3783 0.104 Uiso 1 1 calc R . .
H312 H 1.6873 1.1643 0.3452 0.104 Uiso 1 1 calc R . .
H313 H 1.6255 1.0073 0.3424 0.104 Uiso 1 1 calc R . .
O23 O 1.1962(3) 0.9511(3) 0.17557(13) 0.0472(7) Uani 1 1 d . . .
C32 C 1.2070(8) 0.9340(6) 0.1074(2) 0.0819(17) Uani 1 1 d D . .
H321 H 1.1617 0.8373 0.0856 0.098 Uiso 1 1 calc R . .
H322 H 1.3256 0.9673 0.1000 0.098 Uiso 1 1 calc R . .
C33 C 1.1107(10) 1.0092(7) 0.0808(4) 0.137(3) Uani 1 1 d D . .
H331 H 1.1366 1.0995 0.1085 0.206 Uiso 1 1 calc R . .
H332 H 0.9907 0.9612 0.0776 0.206 Uiso 1 1 calc R . .
H333 H 1.1420 1.0160 0.0388 0.206 Uiso 1 1 calc R . .
P3 P 0.91822(14) 0.61462(11) 0.16374(5) 0.0456(3) Uani 1 1 d . . .
O31 O 0.8851(4) 0.6644(3) 0.10838(15) 0.0687(9) Uani 1 1 d . . .
O32 O 1.0167(4) 0.5071(3) 0.15035(15) 0.0622(8) Uani 1 1 d . . .
C40 C 1.1027(8) 0.4825(5) 0.0943(3) 0.0810(17) Uani 1 1 d . . .
H401 H 1.2221 0.4983 0.1075 0.097 Uiso 1 1 calc R . .
H402 H 1.0968 0.5459 0.0687 0.097 Uiso 1 1 calc R . .
C41 C 1.0252(9) 0.3425(6) 0.0558(3) 0.105(2) Uani 1 1 d . . .
H411 H 1.0361 0.2798 0.0806 0.158 Uiso 1 1 calc R . .
H412 H 1.0818 0.3289 0.0179 0.158 Uiso 1 1 calc R . .
H413 H 0.9066 0.3263 0.0436 0.158 Uiso 1 1 calc R . .
O33 O 0.7603(4) 0.5395(3) 0.19384(15) 0.0599(8) Uani 1 1 d . . .
C42 C 0.6233(9) 0.4370(8) 0.1503(3) 0.139(3) Uani 1 1 d D . .
H421 H 0.6687 0.3771 0.1201 0.167 Uiso 1 1 calc R . .
H422 H 0.5655 0.4806 0.1259 0.167 Uiso 1 1 calc R . .
C43 C 0.5017(10) 0.3561(9) 0.1851(4) 0.177(4) Uani 1 1 d D . .
H431 H 0.5298 0.3968 0.2305 0.265 Uiso 1 1 calc R . .
H432 H 0.5066 0.2643 0.1758 0.265 Uiso 1 1 calc R . .
H433 H 0.3886 0.3539 0.1720 0.265 Uiso 1 1 calc R . .
C10 C 0.2940(4) 0.7123(3) 0.46390(17) 0.0287(8) Uani 1 1 d . . .
C11 C 0.1782(4) 0.6738(4) 0.50634(18) 0.0356(9) Uani 1 1 d . . .
H111 H 0.1580 0.5887 0.5153 0.043 Uiso 1 1 calc R . .
C12 C 0.0921(5) 0.7601(4) 0.5356(2) 0.0422(9) Uani 1 1 d . . .
H121 H 0.0125 0.7322 0.5633 0.051 Uiso 1 1 calc R . .
C13 C 0.1251(5) 0.8876(4) 0.5235(2) 0.0418(10) Uani 1 1 d . . .
H131 H 0.0666 0.9453 0.5430 0.050 Uiso 1 1 calc R . .
C14 C 0.2431(5) 0.9307(4) 0.48309(19) 0.0405(9) Uani 1 1 d . . .
H141 H 0.2670 1.0181 0.4763 0.049 Uiso 1 1 calc R . .
C15 C 0.3271(4) 0.8420(3) 0.45216(18) 0.0322(8) Uani 1 1 d . . .
H151 H 0.4049 0.8694 0.4238 0.039 Uiso 1 1 calc R . .
C20 C 0.2208(4) 0.4707(4) 0.36199(18) 0.0340(8) Uani 1 1 d . . .
C21 C 0.2519(5) 0.3626(4) 0.31926(19) 0.0440(10) Uani 1 1 d . . .
H211 H 0.3572 0.3493 0.3239 0.053 Uiso 1 1 calc R . .
C22 C 0.1298(6) 0.2753(5) 0.2704(2) 0.0591(12) Uani 1 1 d . . .
H221 H 0.1527 0.2034 0.2425 0.071 Uiso 1 1 calc R . .
C23 C -0.0262(7) 0.2936(5) 0.2626(2) 0.0690(14) Uani 1 1 d . . .
H231 H -0.1089 0.2346 0.2296 0.083 Uiso 1 1 calc R . .
C24 C -0.0591(5) 0.4001(5) 0.3042(2) 0.0604(13) Uani 1 1 d . . .
H241 H -0.1642 0.4131 0.2988 0.073 Uiso 1 1 calc R . .
C25 C 0.0625(5) 0.4875(4) 0.3536(2) 0.0415(9) Uani 1 1 d . . .
H251 H 0.0381 0.5585 0.3816 0.050 Uiso 1 1 calc R . .

loop_
_atom_site_aniso_label
_atom_site_aniso_U_11
_atom_site_aniso_U_22
_atom_site_aniso_U_33
_atom_site_aniso_U_23
_atom_site_aniso_U_13
_atom_site_aniso_U_12
Pd1 0.0249(2) 0.0243(2) 0.0322(2) 0.01054(16) 0.00534(15) 0.01154(16)
Cl1 0.0355(5) 0.0229(4) 0.0426(6) 0.0095(4) 0.0021(4) 0.0100(4)
P1 0.0256(4) 0.0255(5) 0.0344(5) 0.0120(4) 0.0041(4) 0.0108(4)
C1 0.0284(18) 0.0295(19) 0.037(2) 0.0130(16) 0.0053(15) 0.0133(15)
C2 0.0312(18) 0.037(2) 0.032(2) 0.0107(16) 0.0028(15) 0.0177(16)
C3 0.0257(17) 0.038(2) 0.039(2) 0.0100(17) 0.0056(16) 0.0132(16)
C4 0.0325(19) 0.0329(19) 0.034(2) 0.0088(16) 0.0095(16) 0.0145(16)
C5 0.040(2) 0.049(2) 0.039(2) 0.0249(19) 0.0091(17) 0.0230(19)
C6 0.0280(18) 0.047(2) 0.044(2) 0.0213(19) 0.0050(16) 0.0147(17)
C7 0.037(2) 0.037(2) 0.038(2) 0.0139(17) 0.0144(16) 0.0149(17)
C8 0.0332(19) 0.040(2) 0.032(2) 0.0124(17) 0.0108(16) 0.0140(17)
P2 0.0321(5) 0.0508(6) 0.0411(6) 0.0170(5) 0.0096(4) 0.0129(5)
O21 0.0377(15) 0.071(2) 0.0483(18) 0.0204(15) 0.0136(13) 0.0253(15)
O22 0.0383(15) 0.0580(18) 0.0511(19) 0.0154(15) 0.0047(13) 0.0051(14)
C30 0.079(4) 0.058(3) 0.075(4) 0.017(3) -0.007(3) 0.000(3)
C31 0.056(3) 0.057(3) 0.082(4) 0.003(3) 0.009(3) 0.011(2)
O23 0.0456(16) 0.0551(18) 0.0486(18) 0.0241(14) 0.0165(13) 0.0177(14)
C32 0.114(5) 0.101(4) 0.057(4) 0.043(3) 0.025(3) 0.055(4)
C33 0.199(8) 0.128(6) 0.096(6) 0.050(5) -0.030(5) 0.057(6)
P3 0.0504(6) 0.0454(6) 0.0382(6) 0.0064(5) 0.0063(5) 0.0142(5)
O31 0.095(3) 0.066(2) 0.0436(19) 0.0076(16) -0.0082(17) 0.0312(19)
O32 0.087(2) 0.0525(19) 0.055(2) 0.0099(15) 0.0233(17) 0.0345(18)
C40 0.106(4) 0.067(4) 0.077(4) 0.007(3) 0.039(3) 0.043(3)
C41 0.155(6) 0.074(4) 0.087(5) 0.006(3) 0.054(4) 0.042(4)
O33 0.0445(16) 0.0557(19) 0.060(2) -0.0004(15) 0.0013(14) -0.0004(14)
C42 0.099(5) 0.138(7) 0.091(5) -0.003(5) -0.013(4) -0.061(5)
C43 0.131(7) 0.165(9) 0.138(8) 0.018(6) -0.029(6) -0.070(6)
C10 0.0217(16) 0.0272(18) 0.039(2) 0.0097(16) 0.0011(14) 0.0089(14)
C11 0.0307(19) 0.0299(19) 0.053(2) 0.0206(18) 0.0113(17) 0.0115(16)
C12 0.032(2) 0.048(2) 0.055(3) 0.018(2) 0.0152(18) 0.0194(18)
C13 0.034(2) 0.036(2) 0.059(3) 0.0056(19) 0.0031(18) 0.0211(18)
C14 0.040(2) 0.027(2) 0.057(3) 0.0137(18) 0.0003(19) 0.0143(17)
C15 0.0265(17) 0.0284(19) 0.044(2) 0.0146(16) 0.0026(15) 0.0077(15)
C20 0.036(2) 0.033(2) 0.037(2) 0.0180(17) 0.0038(16) 0.0110(17)
C21 0.051(2) 0.039(2) 0.040(2) 0.0077(19) 0.0005(19) 0.0147(19)
C22 0.078(3) 0.045(3) 0.042(3) 0.001(2) -0.008(2) 0.011(2)
C23 0.077(4) 0.054(3) 0.054(3) 0.006(3) -0.024(3) -0.002(3)
C24 0.038(2) 0.062(3) 0.071(3) 0.023(3) -0.019(2) -0.001(2)
C25 0.035(2) 0.036(2) 0.051(3) 0.0146(19) -0.0047(18) 0.0060(17)

loop_
_atom_type_symbol
_atom_type_description
_atom_type_scat_dispersion_real
_atom_type_scat_dispersion_imag
_atom_type_scat_source
C C 0.0033 0.0016 'International Tables Vol C Tables 4.2.6.8 and 6.1.1.4'
H H 0.0000 0.0000 'International Tables Vol C Tables 4.2.6.8 and 6.1.1.4'
O O 0.0106 0.0060 'International Tables Vol C Tables 4.2.6.8 and 6.1.1.4'
P P 0.1023 0.0942 'International Tables Vol C Tables 4.2.6.8 and 6.1.1.4'
Cl Cl 0.1484 0.1585 'International Tables Vol C Tables 4.2.6.8 and 6.1.1.4'
Pd Pd -0.9988 1.0072 'International Tables Vol C Tables 4.2.6.8 and 6.1.1.4'

loop_
_geom_angle_atom_site_label_1
_geom_angle_atom_site_label_2
_geom_angle_atom_site_label_3
_geom_angle
_geom_angle_site_symmetry_1
_geom_angle_site_symmetry_3
_geom_angle_publ_flag
Cl1 Pd1 Cl1 180.0 2_666 . ?
Cl1 Pd1 P1 92.99(3) 2_666 2_666 ?
Cl1 Pd1 P1 87.01(3) . 2_666 ?
Cl1 Pd1 P1 87.01(3) 2_666 . ?
Cl1 Pd1 P1 92.99(3) . . ?
P1 Pd1 P1 180.00(3) 2_666 . ?
C10 P1 C1 108.82(15) . . ?
C10 P1 C20 103.16(16) . . ?
C1 P1 C20 101.91(16) . . ?
C10 P1 Pd1 109.97(11) . . ?
C1 P1 Pd1 113.26(10) . . ?
C20 P1 Pd1 118.83(11) . . ?
C6 C1 C2 118.2(3) . . ?
C6 C1 P1 121.2(3) . . ?
C2 C1 P1 120.5(3) . . ?
C3 C2 C1 120.1(3) . . ?
C3 C2 H21 119.9 . . ?
C1 C2 H21 119.9 . . ?
C4 C3 C2 121.5(3) . . ?
C4 C3 H31 119.3 . . ?
C2 C3 H31 119.3 . . ?
C3 C4 C5 118.4(3) . . ?
C3 C4 C7 121.0(3) . . ?
C5 C4 C7 120.6(3) . . ?
C6 C5 C4 120.6(3) . . ?
C6 C5 H51 119.7 . . ?
C4 C5 H51 119.7 . . ?
C5 C6 C1 121.2(3) . . ?
C5 C6 H61 119.4 . . ?
C1 C6 H61 119.4 . . ?
C4 C7 C8 113.7(3) . . ?
C4 C7 H71 108.8 . . ?
C8 C7 H71 108.8 . . ?
C4 C7 H72 108.8 . . ?
C8 C7 H72 108.8 . . ?
H71 C7 H72 107.7 . . ?
C7 C8 P3 112.6(2) . . ?
C7 C8 P2 111.1(2) . . ?
P3 C8 P2 109.92(18) . . ?
C7 C8 H81 107.7 . . ?
P3 C8 H81 107.7 . . ?
P2 C8 H81 107.7 . . ?
O21 P2 O23 114.06(16) . . ?
O21 P2 O22 115.49(16) . . ?
O23 P2 O22 103.64(16) . . ?
O21 P2 C8 114.53(17) . . ?
O23 P2 C8 106.84(15) . . ?
O22 P2 C8 100.85(16) . . ?
C30 O22 P2 118.4(3) . . ?
O22 C30 C31 109.7(4) . . ?
O22 C30 H301 109.7 . . ?
C31 C30 H301 109.7 . . ?
O22 C30 H302 109.7 . . ?
C31 C30 H302 109.7 . . ?
H301 C30 H302 108.2 . . ?
C30 C31 H311 109.5 . . ?
C30 C31 H312 109.5 . . ?
H311 C31 H312 109.5 . . ?
C30 C31 H313 109.5 . . ?
H311 C31 H313 109.5 . . ?
H312 C31 H313 109.5 . . ?
C32 O23 P2 121.1(3) . . ?
O23 C32 C33 110.7(5) . . ?
O23 C32 H321 109.5 . . ?
C33 C32 H321 109.5 . . ?
O23 C32 H322 109.5 . . ?
C33 C32 H322 109.5 . . ?
H321 C32 H322 108.1 . . ?
C32 C33 H331 109.5 . . ?
C32 C33 H332 109.5 . . ?
H331 C33 H332 109.5 . . ?
C32 C33 H333 109.5 . . ?
H331 C33 H333 109.5 . . ?
H332 C33 H333 109.5 . . ?
O31 P3 O33 117.00(19) . . ?
O31 P3 O32 114.35(18) . . ?
O33 P3 O32 102.44(17) . . ?
O31 P3 C8 113.23(18) . . ?
O33 P3 C8 100.85(16) . . ?
O32 P3 C8 107.51(17) . . ?
C40 O32 P3 123.8(3) . . ?
O32 C40 C41 110.7(5) . . ?
O32 C40 H401 109.5 . . ?
C41 C40 H401 109.5 . . ?
O32 C40 H402 109.5 . . ?
C41 C40 H402 109.5 . . ?
H401 C40 H402 108.1 . . ?
C40 C41 H411 109.5 . . ?
C40 C41 H412 109.5 . . ?
H411 C41 H412 109.5 . . ?
C40 C41 H413 109.5 . . ?
H411 C41 H413 109.5 . . ?
H412 C41 H413 109.5 . . ?
C42 O33 P3 116.8(3) . . ?
O33 C42 C43 110.7(5) . . ?
O33 C42 H421 109.5 . . ?
C43 C42 H421 109.5 . . ?
O33 C42 H422 109.5 . . ?
C43 C42 H422 109.5 . . ?
H421 C42 H422 108.1 . . ?
C42 C43 H431 109.5 . . ?
C42 C43 H432 109.5 . . ?
H431 C43 H432 109.5 . . ?
C42 C43 H433 109.5 . . ?
H431 C43 H433 109.5 . . ?
H432 C43 H433 109.5 . . ?
C11 C10 C15 119.0(3) . . ?
C11 C10 P1 117.5(2) . . ?
C15 C10 P1 123.4(3) . . ?
C10 C11 C12 121.0(3) . . ?
C10 C11 H111 119.5 . . ?
C12 C11 H111 119.5 . . ?
C13 C12 C11 119.5(3) . . ?
C13 C12 H121 120.3 . . ?
C11 C12 H121 120.3 . . ?
C14 C13 C12 121.0(3) . . ?
C14 C13 H131 119.5 . . ?
C12 C13 H131 119.5 . . ?
C13 C14 C15 119.4(3) . . ?
C13 C14 H141 120.3 . . ?
C15 C14 H141 120.3 . . ?
C10 C15 C14 120.0(3) . . ?
C10 C15 H151 120.0 . . ?
C14 C15 H151 120.0 . . ?
C25 C20 C21 117.9(4) . . ?
C25 C20 P1 122.6(3) . . ?
C21 C20 P1 119.5(3) . . ?
C22 C21 C20 121.1(4) . . ?
C22 C21 H211 119.4 . . ?
C20 C21 H211 119.4 . . ?
C21 C22 C23 120.3(4) . . ?
C21 C22 H221 119.9 . . ?
C23 C22 H221 119.9 . . ?
C22 C23 C24 119.5(4) . . ?
C22 C23 H231 120.3 . . ?
C24 C23 H231 120.3 . . ?
C23 C24 C25 120.6(4) . . ?
C23 C24 H241 119.7 . . ?
C25 C24 H241 119.7 . . ?
C24 C25 C20 120.6(4) . . ?
C24 C25 H251 119.7 . . ?
C20 C25 H251 119.7 . . ?

loop_
_geom_bond_atom_site_label_1
_geom_bond_atom_site_label_2
_geom_bond_distance
_geom_bond_site_symmetry_2
_geom_bond_publ_flag
Pd1 Cl1 2.3022(8) 2_666 ?
Pd1 Cl1 2.3022(8) . ?
Pd1 P1 2.3275(8) 2_666 ?
Pd1 P1 2.3275(8) . ?
P1 C10 1.812(3) . ?
P1 C1 1.821(3) . ?
P1 C20 1.824(4) . ?
C1 C6 1.382(5) . ?
C1 C2 1.404(4) . ?
C2 C3 1.382(5) . ?
C2 H21 0.9300 . ?
C3 C4 1.376(5) . ?
C3 H31 0.9300 . ?
C4 C5 1.394(5) . ?
C4 C7 1.517(5) . ?
C5 C6 1.381(5) . ?
C5 H51 0.9300 . ?
C6 H61 0.9300 . ?
C7 C8 1.557(5) . ?
C7 H71 0.9700 . ?
C7 H72 0.9700 . ?
C8 P3 1.805(4) . ?
C8 P2 1.810(4) . ?
C8 H81 0.9800 . ?
P2 O21 1.456(3) . ?
P2 O23 1.567(3) . ?
P2 O22 1.567(3) . ?
O22 C30 1.467(5) . ?
C30 C31 1.467(4) . ?
C30 H301 0.9700 . ?
C30 H302 0.9700 . ?
C31 H311 0.9600 . ?
C31 H312 0.9600 . ?
C31 H313 0.9600 . ?
O23 C32 1.444(5) . ?
C32 C33 1.468(4) . ?
C32 H321 0.9700 . ?
C32 H322 0.9700 . ?
C33 H331 0.9600 . ?
C33 H332 0.9600 . ?
C33 H333 0.9600 . ?
P3 O31 1.452(3) . ?
P3 O33 1.557(3) . ?
P3 O32 1.575(3) . ?
O32 C40 1.436(5) . ?
C40 C41 1.454(8) . ?
C40 H401 0.9700 . ?
C40 H402 0.9700 . ?
C41 H411 0.9600 . ?
C41 H412 0.9600 . ?
C41 H413 0.9600 . ?
O33 C42 1.431(6) . ?
C42 C43 1.459(4) . ?
C42 H421 0.9700 . ?
C42 H422 0.9700 . ?
C43 H431 0.9600 . ?
C43 H432 0.9600 . ?
C43 H433 0.9600 . ?
C10 C11 1.383(5) . ?
C10 C15 1.397(5) . ?
C11 C12 1.383(5) . ?
C11 H111 0.9300 . ?
C12 C13 1.378(5) . ?
C12 H121 0.9300 . ?
C13 C14 1.375(5) . ?
C13 H131 0.9300 . ?
C14 C15 1.401(5) . ?
C14 H141 0.9300 . ?
C15 H151 0.9300 . ?
C20 C25 1.388(5) . ?
C20 C21 1.394(5) . ?
C21 C22 1.373(6) . ?
C21 H211 0.9300 . ?
C22 C23 1.374(7) . ?
C22 H221 0.9300 . ?
C23 C24 1.375(7) . ?
C23 H231 0.9300 . ?
C24 C25 1.379(6) . ?
C24 H241 0.9300 . ?
C25 H251 0.9300 . ?
